data_7719526
loop_
_publ_author_name
'Miyazaki, Tomoyuki'
'Suginome, Shun'
'Nakamura, Taiji'
'Tanaka, Hiromasa'
'Yoshizawa, Kazunari'
'Nishibayashi, Yoshiaki'

_publ_section_title
;
 Reactivity of a molybdenum-nitride complex bearing an NHC-based PCP-type
 pincer ligand toward unsaturated substrates.
;
_journal_issue 42
_journal_name_full 'Dalton transactions (Cambridge, England : 2003)'
_journal_page_first 15864
_journal_page_last 15872
_journal_paper_doi 10.1039/d5dt02036k
_journal_volume 54
_journal_year 2025
_chemical_formula_moiety 'I, C30 H52 Mo N3 P2, C4 H8 O'
_chemical_formula_sum 'C34 H60 I Mo N3 O P2'
_chemical_formula_weight 811.63
_space_group_crystal_system monoclinic
_space_group_IT_number 14
_space_group_name_Hall '-P 2yn'
_space_group_name_H-M_alt 'P 1 21/n 1'
_atom_sites_solution_hydrogens geom
_audit_creation_date 2025-06-26
_audit_creation_method
;
Olex2 1.5
(compiled 2025.05.31 svn.r86d253d1 for OlexSys, GUI svn.r7254)
;
_audit_update_record
;
2025-08-14 deposited with the CCDC.	2025-09-30 downloaded from the CCDC.
;
_cell_angle_alpha 90
_cell_angle_beta 112.652(3)
_cell_angle_gamma 90
_cell_formula_units_Z 4
_cell_length_a 17.4356(5)
_cell_length_b 11.5583(3)
_cell_length_c 20.5278(6)
_cell_measurement_reflns_used 13967
_cell_measurement_temperature 93.00
_cell_measurement_theta_max 31.1260
_cell_measurement_theta_min 2.1440
_cell_volume 3817.8(2)
_computing_cell_refinement 'CrysAlisPro 1.171.41.99a (Rigaku OD, 2021)'
_computing_data_collection 'CrysAlisPro 1.171.41.99a (Rigaku OD, 2021)'
_computing_data_reduction 'CrysAlisPro 1.171.41.99a (Rigaku OD, 2021)'
_computing_molecular_graphics 'Olex2 1.5 (Dolomanov et al., 2009)'
_computing_publication_material 'Olex2 1.5 (Dolomanov et al., 2009)'
_computing_structure_refinement 'SHELXL 2019/2 (Sheldrick, 2015)'
_computing_structure_solution 'SHELXT 2018/2 (Sheldrick, 2018)'
_diffrn_ambient_temperature 93.00
_diffrn_detector 'Hybrid Pixel Array Detector'
_diffrn_detector_area_resol_mean 10.0000
_diffrn_detector_type HyPix
_diffrn_measured_fraction_theta_full 1.000
_diffrn_measured_fraction_theta_max 0.818
_diffrn_measurement_details
;
List of Runs (angles in degrees, time in seconds):

  # Type    Start    End  Width  t~exp~   \w     \q     \k     \f   Frames
#--------------------------------------------------------------------------
  1  \w    -51.00 -25.00   0.50    5.28    --   -4.62 -17.00  92.00   52
  2  \w    -18.00  71.00   0.50    5.28    --   -4.62  17.00 -98.00  178
  3  \w    -71.00   7.00   0.50    5.28    --   -4.62 -37.00 -90.00  156
  4  \w      2.00  27.00   0.50    5.28    --    5.56 -99.00-150.00   50
  5  \w    -11.00  27.00   0.50    5.28    --    5.56 -99.00 120.00   76
  6  \w    -10.00  35.00   0.50    5.28    --    5.56 -99.00  90.00   90
;
_diffrn_measurement_device 'four-circle diffractometer'
_diffrn_measurement_device_type 'ROD, Synergy Custom DW system, HyPix'
_diffrn_measurement_method '\w scans'
_diffrn_orient_matrix_type 'CrysAlisPro convention (1999,Acta A55,543-557)'
_diffrn_orient_matrix_UB_11 0.0429130000
_diffrn_orient_matrix_UB_12 0.0137823000
_diffrn_orient_matrix_UB_13 0.0127558000
_diffrn_orient_matrix_UB_21 -0.0015250000
_diffrn_orient_matrix_UB_22 -0.0008311000
_diffrn_orient_matrix_UB_23 -0.0350496000
_diffrn_orient_matrix_UB_31 -0.0098658000
_diffrn_orient_matrix_UB_32 0.0597864000
_diffrn_orient_matrix_UB_33 -0.0034266000
_diffrn_radiation_monochromator mirror
_diffrn_radiation_probe x-ray
_diffrn_radiation_type 'Mo K\a'
_diffrn_radiation_wavelength 0.71073
_diffrn_reflns_av_R_equivalents 0.0492
_diffrn_reflns_av_unetI/netI 0.0470
_diffrn_reflns_Laue_measured_fraction_full 1.000
_diffrn_reflns_Laue_measured_fraction_max 0.818
_diffrn_reflns_limit_h_max 22
_diffrn_reflns_limit_h_min -24
_diffrn_reflns_limit_k_max 14
_diffrn_reflns_limit_k_min -15
_diffrn_reflns_limit_l_max 25
_diffrn_reflns_limit_l_min -28
_diffrn_reflns_number 38372
_diffrn_reflns_point_group_measured_fraction_full 1.000
_diffrn_reflns_point_group_measured_fraction_max 0.818
_diffrn_reflns_theta_full 25.242
_diffrn_reflns_theta_max 30.759
_diffrn_reflns_theta_min 1.951
_diffrn_source 'Rotating-anode X-ray tube'
_diffrn_source_type 'Rigaku (Mo) X-ray Source'
_exptl_absorpt_coefficient_mu 1.265
_exptl_absorpt_correction_T_max 1.00000
_exptl_absorpt_correction_T_min 0.72164
_exptl_absorpt_correction_type multi-scan
_exptl_absorpt_process_details
;
CrysAlisPro 1.171.41.99a (Rigaku Oxford Diffraction, 2021)
Empirical absorption correction using spherical harmonics,
implemented in SCALE3 ABSPACK scaling algorithm.
;
_exptl_crystal_colour yellow
_exptl_crystal_density_diffrn 1.412
_exptl_crystal_description block
_exptl_crystal_F_000 1672
_exptl_crystal_size_max 0.2
_exptl_crystal_size_mid 0.2
_exptl_crystal_size_min 0.1
_refine_diff_density_max 2.661
_refine_diff_density_min -1.456
_refine_diff_density_rms 0.140
_refine_ls_extinction_method none
_refine_ls_goodness_of_fit_ref 1.031
_refine_ls_hydrogen_treatment constr
_refine_ls_matrix_type full
_refine_ls_number_parameters 392
_refine_ls_number_reflns 9755
_refine_ls_number_restraints 61
_refine_ls_restrained_S_all 1.039
_refine_ls_R_factor_all 0.0988
_refine_ls_R_factor_gt 0.0609
_refine_ls_shift/su_max 0.001
_refine_ls_shift/su_mean 0.000
_refine_ls_structure_factor_coef Fsqd
_refine_ls_weighting_details 'w=1/[\s^2^(Fo^2^)+(0.0808P)^2^+16.9851P] where P=(Fo^2^+2Fc^2^)/3'
_refine_ls_weighting_scheme calc
_refine_ls_wR_factor_gt 0.1521
_refine_ls_wR_factor_ref 0.1806
_reflns_Friedel_coverage 0.000
_reflns_number_gt 6673
_reflns_number_total 9755
_reflns_threshold_expression 'I > 2\s(I)'
_cod_data_source_file d5dt02036k3.cif
_cod_data_source_block 3
_cod_depositor_comments 'Adding full bibliography for 7719525--7719529.cif.'
_cod_database_code 7719526
_shelx_shelxl_version_number 2019/2
_chemical_oxdiff_formula C30H52P2MoN3I
_shelx_space_group_comment
;
The symmetry employed for this shelxl refinement is uniquely defined
by the following loop, which should always be used as a source of
symmetry information in preference to the above space-group names.
They are only intended as comments.
;
_shelx_estimated_absorpt_t_max 0.884
_shelx_estimated_absorpt_t_min 0.786
_olex2_refinement_description
;
1. Fixed Uiso
 At 1.2 times of:
  All C(H) groups, All C(H,H) groups
 At 1.5 times of:
  All C(H,H,H) groups
2. Restrained distances
 C13-O1
 2.4 with sigma of 0.02
3. Uiso/Uaniso restraints and constraints
O1 \\sim C39 \\sim C38 \\sim C13 \\sim C10: within 2A with sigma of 0.04 and
sigma for terminal atoms of 0.08 within 2A
4. Rigid body (RIGU) restrains
 C13, C10, C39, C38, O1
 with sigma for 1-2 distances of 0.004 and sigma for 1-3 distances of 0.004
5.a Secondary CH2 refined with riding coordinates:
 C12(H12A,H12B), C22(H22A,H22B), C3(H3A,H3B), C4(H4A,H4B), C39(H39A,H39B),
 C38(H38A,H38B), C13(H13A,H13B), C10(H10A,H10B)
5.b Aromatic/amide H refined with riding coordinates:
 C32(H32), C7(H7), C8(H8), C11(H11), C1(H1)
5.c Idealised Me refined as rotating group:
 C19(H19A,H19B,H19C), C15(H15A,H15B,H15C), C29(H29A,H29B,H29C), C17(H17A,H17B,
 H17C), C20(H20A,H20B,H20C), C21(H21A,H21B,H21C), C16(H16A,H16B,H16C), C25(H25A,
 H25B,H25C), C27(H27A,H27B,H27C), C26(H26A,H26B,H26C), C5(H5A,H5B,H5C),
 C30(H30A,H30B,H30C), C31(H31A,H31B,H31C)
;
_olex2_submission_special_instructions 'No special instructions were received'
_oxdiff_exptl_absorpt_empirical_details
;
Empirical correction (ABSPACK) includes:
- Absorption correction using spherical harmonics
- Frame scaling
;
_oxdiff_exptl_absorpt_empirical_full_max 1.222
_oxdiff_exptl_absorpt_empirical_full_min 0.748

loop_
_space_group_symop_operation_xyz
'x, y, z'
'-x+1/2, y+1/2, -z+1/2'
'-x, -y, -z'
'x-1/2, -y-1/2, z-1/2'

loop_
_atom_site_label
_atom_site_type_symbol
_atom_site_fract_x
_atom_site_fract_y
_atom_site_fract_z
_atom_site_U_iso_or_equiv
_atom_site_adp_type
_atom_site_occupancy
_atom_site_site_symmetry_order
_atom_site_calc_flag
_atom_site_refinement_flags_posn
_atom_site_refinement_flags_adp
_atom_site_refinement_flags_occupancy
_atom_site_disorder_assembly
_atom_site_disorder_group
I1 I 0.76259(2) 0.62392(3) 0.86619(2) 0.04443(14) Uani 1 1 d . . . . .
Mo1 Mo 0.34583(3) 0.43309(4) 0.63981(3) 0.03907(14) Uani 1 1 d . . . . .
P2 P 0.26893(8) 0.52112(13) 0.51617(8) 0.0378(3) Uani 1 1 d . . . . .
P1 P 0.48820(10) 0.40636(14) 0.73822(9) 0.0449(4) Uani 1 1 d . . . . .
N3 N 0.3997(3) 0.6599(4) 0.5790(2) 0.0355(10) Uani 1 1 d . . . . .
N2 N 0.4999(3) 0.6042(4) 0.6737(3) 0.0400(11) Uani 1 1 d . . . . .
N1 N 0.2998(3) 0.5045(5) 0.6839(3) 0.0467(12) Uani 1 1 d . . . . .
C23 C 0.4616(3) 0.7437(5) 0.5933(3) 0.0368(12) Uani 1 1 d . . . . .
C9 C 0.5263(3) 0.7077(5) 0.6546(3) 0.0374(12) Uani 1 1 d . . . . .
C6 C 0.4228(3) 0.5754(5) 0.6279(3) 0.0360(11) Uani 1 1 d . . . . .
C32 C 0.4662(4) 0.8451(5) 0.5586(3) 0.0456(14) Uani 1 1 d . . . . .
H32 H 0.422438 0.869492 0.516458 0.055 Uiso 1 1 calc R U . . .
C2 C 0.2807(4) 0.2669(6) 0.6136(4) 0.0476(15) Uani 1 1 d . . . . .
C12 C 0.3158(3) 0.6664(5) 0.5251(3) 0.0422(13) Uani 1 1 d . . . . .
H12A H 0.317603 0.691334 0.479607 0.051 Uiso 1 1 calc R U . . .
H12B H 0.282467 0.723149 0.539143 0.051 Uiso 1 1 calc R U . . .
C14 C 0.1555(3) 0.5598(6) 0.4860(3) 0.0464(14) Uani 1 1 d . . . . .
C7 C 0.6046(4) 0.8710(5) 0.6513(3) 0.0474(15) Uani 1 1 d . . . . .
H7 H 0.653476 0.916884 0.670196 0.057 Uiso 1 1 calc R U . . .
C18 C 0.2963(4) 0.4528(6) 0.4447(3) 0.0446(14) Uani 1 1 d . . . . .
C8 C 0.6000(3) 0.7700(5) 0.6851(3) 0.0448(14) Uani 1 1 d . . . . .
H8 H 0.644220 0.744295 0.726544 0.054 Uiso 1 1 calc R U . . .
C11 C 0.5388(4) 0.9082(6) 0.5895(3) 0.0477(15) Uani 1 1 d . . . . .
H11 H 0.544534 0.979059 0.568270 0.057 Uiso 1 1 calc R U . . .
C19 C 0.3908(4) 0.4694(7) 0.4663(4) 0.0516(16) Uani 1 1 d . . . . .
H19A H 0.403409 0.552220 0.467527 0.077 Uiso 1 1 calc R U . . .
H19B H 0.408456 0.430844 0.431875 0.077 Uiso 1 1 calc R U . . .
H19C H 0.420431 0.435806 0.513135 0.077 Uiso 1 1 calc R U . . .
C15 C 0.1016(4) 0.4537(7) 0.4581(5) 0.064(2) Uani 1 1 d . . . . .
H15A H 0.106751 0.427638 0.414500 0.096 Uiso 1 1 calc R U . . .
H15B H 0.043540 0.473148 0.448283 0.096 Uiso 1 1 calc R U . . .
H15C H 0.119832 0.391848 0.493387 0.096 Uiso 1 1 calc R U . . .
C29 C 0.5807(5) 0.3945(7) 0.8860(4) 0.0610(18) Uani 1 1 d . . . . .
H29A H 0.603922 0.318778 0.882247 0.092 Uiso 1 1 calc R U . . .
H29B H 0.579691 0.403055 0.933186 0.092 Uiso 1 1 calc R U . . .
H29C H 0.615080 0.455681 0.878203 0.092 Uiso 1 1 calc R U . . .
C24 C 0.5563(4) 0.2945(6) 0.7207(4) 0.0517(15) Uani 1 1 d . . . . .
C17 C 0.1298(4) 0.6562(7) 0.4314(4) 0.065(2) Uani 1 1 d . . . . .
H17A H 0.164221 0.724654 0.450691 0.098 Uiso 1 1 calc R U . . .
H17B H 0.071234 0.675539 0.419656 0.098 Uiso 1 1 calc R U . . .
H17C H 0.137277 0.630460 0.388785 0.098 Uiso 1 1 calc R U . . .
C20 C 0.2786(5) 0.3230(6) 0.4413(4) 0.0578(17) Uani 1 1 d . . . . .
H20A H 0.310897 0.287761 0.487192 0.087 Uiso 1 1 calc R U . . .
H20B H 0.294316 0.287589 0.404900 0.087 Uiso 1 1 calc R U . . .
H20C H 0.219211 0.310370 0.429802 0.087 Uiso 1 1 calc R U . . .
C21 C 0.2523(4) 0.5066(7) 0.3714(4) 0.0606(19) Uani 1 1 d . . . . .
H21A H 0.192532 0.491194 0.354686 0.091 Uiso 1 1 calc R U . . .
H21B H 0.274442 0.472627 0.338514 0.091 Uiso 1 1 calc R U . . .
H21C H 0.261862 0.590315 0.374267 0.091 Uiso 1 1 calc R U . . .
C1 C 0.3384(5) 0.2555(6) 0.6687(4) 0.0585(17) Uani 1 1 d . . . . .
H1 H 0.365369 0.200170 0.704470 0.070 Uiso 1 1 calc R U . . .
C16 C 0.1405(4) 0.5996(8) 0.5518(4) 0.068(2) Uani 1 1 d . . . . .
H16A H 0.150426 0.534771 0.584870 0.101 Uiso 1 1 calc R U . . .
H16B H 0.082911 0.626119 0.537653 0.101 Uiso 1 1 calc R U . . .
H16C H 0.178445 0.663163 0.574820 0.101 Uiso 1 1 calc R U . . .
C28 C 0.4922(4) 0.4037(7) 0.8305(4) 0.0592(18) Uani 1 1 d . . . . .
C25 C 0.6511(5) 0.3171(10) 0.7580(4) 0.082(3) Uani 1 1 d . . . . .
H25A H 0.665849 0.386509 0.737891 0.123 Uiso 1 1 calc R U . . .
H25B H 0.681796 0.250543 0.750887 0.123 Uiso 1 1 calc R U . . .
H25C H 0.665412 0.328697 0.808585 0.123 Uiso 1 1 calc R U . . .
C27 C 0.5347(5) 0.2996(9) 0.6414(4) 0.071(2) Uani 1 1 d . . . . .
H27A H 0.477957 0.271111 0.616212 0.107 Uiso 1 1 calc R U . . .
H27B H 0.573671 0.251332 0.629501 0.107 Uiso 1 1 calc R U . . .
H27C H 0.538564 0.379807 0.627372 0.107 Uiso 1 1 calc R U . . .
C22 C 0.5440(5) 0.5415(7) 0.7382(5) 0.090(4) Uani 1 1 d . . . . .
H22A H 0.547946 0.589463 0.779370 0.108 Uiso 1 1 calc R U . . .
H22B H 0.601045 0.523672 0.741930 0.108 Uiso 1 1 calc R U . . .
C26 C 0.5435(6) 0.1745(7) 0.7439(5) 0.074(2) Uani 1 1 d . . . . .
H26A H 0.552093 0.176007 0.794012 0.111 Uiso 1 1 calc R U . . .
H26B H 0.583300 0.121083 0.736967 0.111 Uiso 1 1 calc R U . . .
H26C H 0.486762 0.148645 0.715914 0.111 Uiso 1 1 calc R U . . .
C3 C 0.2047(5) 0.2032(7) 0.5666(4) 0.0635(19) Uani 1 1 d . . . . .
H3A H 0.196002 0.214902 0.516477 0.076 Uiso 1 1 calc R U . . .
H3B H 0.155076 0.231792 0.573885 0.076 Uiso 1 1 calc R U . . .
C4 C 0.2196(6) 0.0690(8) 0.5869(6) 0.087(3) Uani 1 1 d . . . . .
H4A H 0.243045 0.060249 0.638890 0.105 Uiso 1 1 calc R U . . .
H4B H 0.165921 0.027115 0.567827 0.105 Uiso 1 1 calc R U . . .
O1 O 0.3728(7) 0.8037(9) 0.7015(6) 0.147(4) Uani 1 1 d D U . . .
C5 C 0.2764(8) 0.0199(9) 0.5580(6) 0.104(4) Uani 1 1 d . . . . .
H5A H 0.249514 0.017881 0.506373 0.156 Uiso 1 1 calc R U . . .
H5B H 0.291363 -0.058963 0.576005 0.156 Uiso 1 1 calc R U . . .
H5C H 0.326687 0.067515 0.572083 0.156 Uiso 1 1 calc R U . . .
C30 C 0.4407(5) 0.3025(12) 0.8390(5) 0.100(4) Uani 1 1 d . . . . .
H30A H 0.382603 0.312610 0.806918 0.150 Uiso 1 1 calc R U . . .
H30B H 0.444252 0.299812 0.887835 0.150 Uiso 1 1 calc R U . . .
H30C H 0.462184 0.230062 0.827839 0.150 Uiso 1 1 calc R U . . .
C31 C 0.4543(7) 0.5165(12) 0.8448(5) 0.132(6) Uani 1 1 d . . . . .
H31A H 0.489381 0.582172 0.843808 0.198 Uiso 1 1 calc R U . . .
H31B H 0.450898 0.512149 0.891330 0.198 Uiso 1 1 calc R U . . .
H31C H 0.398432 0.527026 0.808470 0.198 Uiso 1 1 calc R U . . .
C39 C 0.4390(10) 0.8893(12) 0.7370(8) 0.129(5) Uani 1 1 d . U . . .
H39A H 0.492635 0.849280 0.761612 0.155 Uiso 1 1 calc R U . . .
H39B H 0.445249 0.942978 0.701856 0.155 Uiso 1 1 calc R U . . .
C38 C 0.4167(10) 0.9497(11) 0.7850(6) 0.122(4) Uani 1 1 d . U . . .
H38A H 0.382353 1.018374 0.763452 0.146 Uiso 1 1 calc R U . . .
H38B H 0.465710 0.973432 0.826950 0.146 Uiso 1 1 calc R U . . .
C13 C 0.3635(9) 0.8494(13) 0.8033(7) 0.125(4) Uani 1 1 d D U . . .
H13A H 0.400677 0.794675 0.838461 0.150 Uiso 1 1 calc R U . . .
H13B H 0.324147 0.883133 0.822202 0.150 Uiso 1 1 calc R U . . .
C10 C 0.3227(10) 0.7961(15) 0.7417(9) 0.144(5) Uani 1 1 d . U . . .
H10A H 0.268421 0.833970 0.716309 0.173 Uiso 1 1 calc R U . . .
H10B H 0.312734 0.714018 0.749786 0.173 Uiso 1 1 calc R U . . .

loop_
_atom_site_aniso_label
_atom_site_aniso_U_11
_atom_site_aniso_U_22
_atom_site_aniso_U_33
_atom_site_aniso_U_23
_atom_site_aniso_U_13
_atom_site_aniso_U_12
I1 0.03216(19) 0.0461(2) 0.0426(2) -0.00798(16) 0.00059(15) 0.00758(15)
Mo1 0.0359(2) 0.0334(3) 0.0498(3) 0.0024(2) 0.0187(2) -0.00665(19)
P2 0.0260(6) 0.0410(8) 0.0428(8) -0.0020(6) 0.0093(6) -0.0104(5)
P1 0.0423(8) 0.0402(8) 0.0473(9) 0.0145(7) 0.0118(7) 0.0012(6)
N3 0.028(2) 0.035(2) 0.035(2) 0.0065(18) 0.0023(17) -0.0093(17)
N2 0.033(2) 0.037(2) 0.040(3) 0.007(2) 0.0021(19) -0.0039(18)
N1 0.042(3) 0.045(3) 0.051(3) -0.001(2) 0.017(2) -0.004(2)
C23 0.031(2) 0.036(3) 0.036(3) 0.003(2) 0.004(2) -0.007(2)
C9 0.029(2) 0.036(3) 0.040(3) 0.008(2) 0.005(2) -0.005(2)
C6 0.031(2) 0.036(3) 0.039(3) 0.005(2) 0.010(2) -0.005(2)
C32 0.041(3) 0.047(3) 0.036(3) 0.012(3) 0.001(2) -0.013(3)
C2 0.046(3) 0.050(3) 0.057(4) -0.020(3) 0.031(3) -0.027(3)
C12 0.026(2) 0.045(3) 0.043(3) 0.007(2) 0.000(2) -0.011(2)
C14 0.027(3) 0.052(4) 0.054(4) -0.003(3) 0.008(2) -0.006(2)
C7 0.033(3) 0.051(4) 0.049(3) -0.001(3) 0.005(2) -0.016(2)
C18 0.034(3) 0.061(4) 0.041(3) -0.005(3) 0.017(2) -0.015(3)
C8 0.030(3) 0.046(3) 0.043(3) 0.005(3) -0.002(2) -0.010(2)
C11 0.043(3) 0.044(3) 0.048(3) 0.010(3) 0.008(3) -0.016(3)
C19 0.037(3) 0.073(4) 0.049(4) -0.009(3) 0.022(3) -0.011(3)
C15 0.032(3) 0.071(5) 0.084(5) -0.012(4) 0.018(3) -0.022(3)
C29 0.063(4) 0.073(5) 0.044(4) 0.007(3) 0.017(3) 0.005(4)
C24 0.039(3) 0.066(4) 0.054(4) 0.006(3) 0.022(3) 0.000(3)
C17 0.032(3) 0.075(5) 0.074(5) 0.012(4) 0.004(3) -0.009(3)
C20 0.058(4) 0.060(4) 0.066(4) -0.015(3) 0.035(4) -0.015(3)
C21 0.048(4) 0.078(5) 0.050(4) -0.007(3) 0.012(3) -0.021(3)
C1 0.058(4) 0.052(4) 0.069(5) 0.005(3) 0.028(4) -0.008(3)
C16 0.038(3) 0.091(6) 0.073(5) -0.011(4) 0.020(3) 0.009(4)
C28 0.047(4) 0.079(5) 0.048(4) 0.009(3) 0.015(3) 0.020(3)
C25 0.043(4) 0.144(9) 0.053(4) -0.004(5) 0.012(3) 0.009(5)
C27 0.046(4) 0.111(7) 0.049(4) -0.003(4) 0.010(3) 0.009(4)
C22 0.075(5) 0.061(5) 0.078(5) 0.043(4) -0.033(4) -0.028(4)
C26 0.075(5) 0.060(5) 0.083(6) 0.003(4) 0.026(5) 0.017(4)
C3 0.067(5) 0.068(5) 0.053(4) -0.002(3) 0.020(3) -0.022(4)
C4 0.099(7) 0.064(5) 0.104(7) -0.031(5) 0.045(6) -0.049(5)
O1 0.157(8) 0.136(7) 0.184(8) -0.055(6) 0.104(6) -0.060(6)
C5 0.134(10) 0.063(6) 0.092(7) -0.023(5) 0.018(7) 0.007(6)
C30 0.055(5) 0.186(12) 0.063(5) 0.024(6) 0.027(4) -0.021(6)
C31 0.112(9) 0.171(12) 0.072(6) -0.035(7) -0.009(6) 0.090(9)
C39 0.166(9) 0.119(8) 0.138(9) -0.064(7) 0.098(8) -0.074(7)
C38 0.169(10) 0.105(7) 0.083(7) -0.024(6) 0.039(7) -0.006(7)
C13 0.127(9) 0.125(9) 0.152(9) 0.005(6) 0.084(8) 0.023(6)
C10 0.126(8) 0.146(10) 0.197(10) -0.030(8) 0.102(8) -0.023(8)

loop_
_atom_type_symbol
_atom_type_description
_atom_type_scat_dispersion_real
_atom_type_scat_dispersion_imag
_atom_type_scat_source
C C 0.0033 0.0016 'International Tables Vol C Tables 4.2.6.8 and 6.1.1.4'
H H 0.0000 0.0000 'International Tables Vol C Tables 4.2.6.8 and 6.1.1.4'
I I -0.4742 1.8119 'International Tables Vol C Tables 4.2.6.8 and 6.1.1.4'
Mo Mo -1.6832 0.6857 'International Tables Vol C Tables 4.2.6.8 and 6.1.1.4'
N N 0.0061 0.0033 'International Tables Vol C Tables 4.2.6.8 and 6.1.1.4'
O O 0.0106 0.0060 'International Tables Vol C Tables 4.2.6.8 and 6.1.1.4'
P P 0.1023 0.0942 'International Tables Vol C Tables 4.2.6.8 and 6.1.1.4'

loop_
_geom_angle_atom_site_label_1
_geom_angle_atom_site_label_2
_geom_angle_atom_site_label_3
_geom_angle
_geom_angle_site_symmetry_1
_geom_angle_site_symmetry_3
_geom_angle_publ_flag
P1 Mo1 P2 143.85(5) . . ?
N1 Mo1 P2 99.48(19) . . ?
N1 Mo1 P1 99.06(19) . . ?
N1 Mo1 C6 97.7(2) . . ?
N1 Mo1 C2 105.0(2) . . ?
N1 Mo1 C1 103.5(3) . . ?
C6 Mo1 P2 72.74(14) . . ?
C6 Mo1 P1 74.22(14) . . ?
C2 Mo1 P2 94.6(2) . . ?
C2 Mo1 P1 110.1(2) . . ?
C2 Mo1 C6 155.7(2) . . ?
C1 Mo1 P2 125.7(2) . . ?
C1 Mo1 P1 79.0(2) . . ?
C1 Mo1 C6 148.1(2) . . ?
C1 Mo1 C2 32.0(3) . . ?
C12 P2 Mo1 102.61(18) . . ?
C12 P2 C14 100.7(3) . . ?
C12 P2 C18 102.9(3) . . ?
C14 P2 Mo1 119.9(2) . . ?
C18 P2 Mo1 114.2(2) . . ?
C18 P2 C14 113.1(3) . . ?
C24 P1 Mo1 115.2(2) . . ?
C28 P1 Mo1 116.8(2) . . ?
C28 P1 C24 113.7(3) . . ?
C22 P1 Mo1 104.5(2) . . ?
C22 P1 C24 102.2(4) . . ?
C22 P1 C28 101.5(4) . . ?
C23 N3 C12 126.4(4) . . ?
C6 N3 C23 111.2(4) . . ?
C6 N3 C12 121.9(4) . . ?
C9 N2 C22 125.0(5) . . ?
C6 N2 C9 111.3(4) . . ?
C6 N2 C22 123.4(5) . . ?
C9 C23 N3 106.0(5) . . ?
C32 C23 N3 132.1(5) . . ?
C32 C23 C9 122.0(5) . . ?
N2 C9 C23 105.7(4) . . ?
N2 C9 C8 131.8(5) . . ?
C23 C9 C8 122.5(5) . . ?
N3 C6 Mo1 127.3(4) . . ?
N3 C6 N2 105.8(4) . . ?
N2 C6 Mo1 126.4(4) . . ?
C23 C32 H32 122.2 . . ?
C11 C32 C23 115.7(5) . . ?
C11 C32 H32 122.2 . . ?
C1 C2 Mo1 72.4(4) . . ?
C1 C2 C3 140.2(7) . . ?
C3 C2 Mo1 146.6(6) . . ?
P2 C12 H12A 110.1 . . ?
P2 C12 H12B 110.1 . . ?
N3 C12 P2 107.8(4) . . ?
N3 C12 H12A 110.1 . . ?
N3 C12 H12B 110.1 . . ?
H12A C12 H12B 108.5 . . ?
C15 C14 P2 110.6(5) . . ?
C15 C14 C17 110.4(6) . . ?
C15 C14 C16 106.4(6) . . ?
C17 C14 P2 113.0(4) . . ?
C17 C14 C16 109.0(6) . . ?
C16 C14 P2 107.1(4) . . ?
C8 C7 H7 119.1 . . ?
C8 C7 C11 121.8(5) . . ?
C11 C7 H7 119.1 . . ?
C19 C18 P2 106.7(4) . . ?
C20 C18 P2 109.9(4) . . ?
C20 C18 C19 108.1(6) . . ?
C20 C18 C21 109.8(6) . . ?
C21 C18 P2 114.4(5) . . ?
C21 C18 C19 107.8(5) . . ?
C9 C8 H8 122.1 . . ?
C7 C8 C9 115.9(5) . . ?
C7 C8 H8 122.1 . . ?
C32 C11 C7 122.2(5) . . ?
C32 C11 H11 118.9 . . ?
C7 C11 H11 118.9 . . ?
C18 C19 H19A 109.5 . . ?
C18 C19 H19B 109.5 . . ?
C18 C19 H19C 109.5 . . ?
H19A C19 H19B 109.5 . . ?
H19A C19 H19C 109.5 . . ?
H19B C19 H19C 109.5 . . ?
C14 C15 H15A 109.5 . . ?
C14 C15 H15B 109.5 . . ?
C14 C15 H15C 109.5 . . ?
H15A C15 H15B 109.5 . . ?
H15A C15 H15C 109.5 . . ?
H15B C15 H15C 109.5 . . ?
H29A C29 H29B 109.5 . . ?
H29A C29 H29C 109.5 . . ?
H29B C29 H29C 109.5 . . ?
C28 C29 H29A 109.5 . . ?
C28 C29 H29B 109.5 . . ?
C28 C29 H29C 109.5 . . ?
C25 C24 P1 114.9(6) . . ?
C27 C24 P1 105.2(5) . . ?
C27 C24 C25 107.3(6) . . ?
C26 C24 P1 112.9(5) . . ?
C26 C24 C25 105.0(7) . . ?
C26 C24 C27 111.5(7) . . ?
C14 C17 H17A 109.5 . . ?
C14 C17 H17B 109.5 . . ?
C14 C17 H17C 109.5 . . ?
H17A C17 H17B 109.5 . . ?
H17A C17 H17C 109.5 . . ?
H17B C17 H17C 109.5 . . ?
C18 C20 H20A 109.5 . . ?
C18 C20 H20B 109.5 . . ?
C18 C20 H20C 109.5 . . ?
H20A C20 H20B 109.5 . . ?
H20A C20 H20C 109.5 . . ?
H20B C20 H20C 109.5 . . ?
C18 C21 H21A 109.5 . . ?
C18 C21 H21B 109.5 . . ?
C18 C21 H21C 109.5 . . ?
H21A C21 H21B 109.5 . . ?
H21A C21 H21C 109.5 . . ?
H21B C21 H21C 109.5 . . ?
Mo1 C1 H1 142.2 . . ?
C2 C1 Mo1 75.7(5) . . ?
C2 C1 H1 142.2 . . ?
C14 C16 H16A 109.5 . . ?
C14 C16 H16B 109.5 . . ?
C14 C16 H16C 109.5 . . ?
H16A C16 H16B 109.5 . . ?
H16A C16 H16C 109.5 . . ?
H16B C16 H16C 109.5 . . ?
C29 C28 P1 113.0(5) . . ?
C29 C28 C31 107.5(7) . . ?
C30 C28 P1 109.5(6) . . ?
C30 C28 C29 109.3(7) . . ?
C30 C28 C31 108.2(9) . . ?
C31 C28 P1 109.2(6) . . ?
C24 C25 H25A 109.5 . . ?
C24 C25 H25B 109.5 . . ?
C24 C25 H25C 109.5 . . ?
H25A C25 H25B 109.5 . . ?
H25A C25 H25C 109.5 . . ?
H25B C25 H25C 109.5 . . ?
C24 C27 H27A 109.5 . . ?
C24 C27 H27B 109.5 . . ?
C24 C27 H27C 109.5 . . ?
H27A C27 H27B 109.5 . . ?
H27A C27 H27C 109.5 . . ?
H27B C27 H27C 109.5 . . ?
P1 C22 H22A 109.8 . . ?
P1 C22 H22B 109.8 . . ?
N2 C22 P1 109.4(5) . . ?
N2 C22 H22A 109.8 . . ?
N2 C22 H22B 109.8 . . ?
H22A C22 H22B 108.3 . . ?
C24 C26 H26A 109.5 . . ?
C24 C26 H26B 109.5 . . ?
C24 C26 H26C 109.5 . . ?
H26A C26 H26B 109.5 . . ?
H26A C26 H26C 109.5 . . ?
H26B C26 H26C 109.5 . . ?
C2 C3 H3A 110.3 . . ?
C2 C3 H3B 110.3 . . ?
C2 C3 C4 107.1(7) . . ?
H3A C3 H3B 108.5 . . ?
C4 C3 H3A 110.3 . . ?
C4 C3 H3B 110.3 . . ?
C3 C4 H4A 109.7 . . ?
C3 C4 H4B 109.7 . . ?
H4A C4 H4B 108.2 . . ?
C5 C4 C3 109.9(8) . . ?
C5 C4 H4A 109.7 . . ?
C5 C4 H4B 109.7 . . ?
C10 O1 C39 107.0(10) . . ?
C4 C5 H5A 109.5 . . ?
C4 C5 H5B 109.5 . . ?
C4 C5 H5C 109.5 . . ?
H5A C5 H5B 109.5 . . ?
H5A C5 H5C 109.5 . . ?
H5B C5 H5C 109.5 . . ?
C28 C30 H30A 109.5 . . ?
C28 C30 H30B 109.5 . . ?
C28 C30 H30C 109.5 . . ?
H30A C30 H30B 109.5 . . ?
H30A C30 H30C 109.5 . . ?
H30B C30 H30C 109.5 . . ?
C28 C31 H31A 109.5 . . ?
C28 C31 H31B 109.5 . . ?
C28 C31 H31C 109.5 . . ?
H31A C31 H31B 109.5 . . ?
H31A C31 H31C 109.5 . . ?
H31B C31 H31C 109.5 . . ?
O1 C39 H39A 110.1 . . ?
O1 C39 H39B 110.1 . . ?
H39A C39 H39B 108.4 . . ?
C38 C39 O1 108.1(11) . . ?
C38 C39 H39A 110.1 . . ?
C38 C39 H39B 110.1 . . ?
C39 C38 H38A 112.1 . . ?
C39 C38 H38B 112.1 . . ?
C39 C38 C13 98.4(10) . . ?
H38A C38 H38B 109.7 . . ?
C13 C38 H38A 112.1 . . ?
C13 C38 H38B 112.1 . . ?
C38 C13 H13A 110.8 . . ?
C38 C13 H13B 110.8 . . ?
H13A C13 H13B 108.9 . . ?
C10 C13 C38 104.7(11) . . ?
C10 C13 H13A 110.8 . . ?
C10 C13 H13B 110.8 . . ?
O1 C10 H10A 110.2 . . ?
O1 C10 H10B 110.2 . . ?
C13 C10 O1 107.4(12) . . ?
C13 C10 H10A 110.2 . . ?
C13 C10 H10B 110.2 . . ?
H10A C10 H10B 108.5 . . ?

loop_
_geom_bond_atom_site_label_1
_geom_bond_atom_site_label_2
_geom_bond_distance
_geom_bond_site_symmetry_2
_geom_bond_publ_flag
Mo1 P2 2.5794(16) . ?
Mo1 P1 2.5448(17) . ?
Mo1 N1 1.644(5) . ?
Mo1 C6 2.196(5) . ?
Mo1 C2 2.191(6) . ?
Mo1 C1 2.155(7) . ?
P2 C12 1.846(6) . ?
P2 C14 1.884(6) . ?
P2 C18 1.882(6) . ?
P1 C24 1.881(7) . ?
P1 C28 1.869(8) . ?
P1 C22 1.840(7) . ?
N3 C23 1.395(7) . ?
N3 C6 1.346(7) . ?
N3 C12 1.456(6) . ?
N2 C9 1.391(7) . ?
N2 C6 1.352(7) . ?
N2 C22 1.444(8) . ?
C23 C9 1.391(7) . ?
C23 C32 1.390(8) . ?
C9 C8 1.393(7) . ?
C32 H32 0.9500 . ?
C32 C11 1.385(8) . ?
C2 C1 1.197(10) . ?
C2 C3 1.497(9) . ?
C12 H12A 0.9900 . ?
C12 H12B 0.9900 . ?
C14 C15 1.517(9) . ?
C14 C17 1.520(10) . ?
C14 C16 1.542(10) . ?
C7 H7 0.9500 . ?
C7 C8 1.376(8) . ?
C7 C11 1.412(9) . ?
C18 C19 1.544(8) . ?
C18 C20 1.528(10) . ?
C18 C21 1.532(9) . ?
C8 H8 0.9500 . ?
C11 H11 0.9500 . ?
C19 H19A 0.9800 . ?
C19 H19B 0.9800 . ?
C19 H19C 0.9800 . ?
C15 H15A 0.9800 . ?
C15 H15B 0.9800 . ?
C15 H15C 0.9800 . ?
C29 H29A 0.9800 . ?
C29 H29B 0.9800 . ?
C29 H29C 0.9800 . ?
C29 C28 1.527(10) . ?
C24 C25 1.553(10) . ?
C24 C27 1.526(10) . ?
C24 C26 1.510(11) . ?
C17 H17A 0.9800 . ?
C17 H17B 0.9800 . ?
C17 H17C 0.9800 . ?
C20 H20A 0.9800 . ?
C20 H20B 0.9800 . ?
C20 H20C 0.9800 . ?
C21 H21A 0.9800 . ?
C21 H21B 0.9800 . ?
C21 H21C 0.9800 . ?
C1 H1 0.9500 . ?
C16 H16A 0.9800 . ?
C16 H16B 0.9800 . ?
C16 H16C 0.9800 . ?
C28 C30 1.526(13) . ?
C28 C31 1.541(12) . ?
C25 H25A 0.9800 . ?
C25 H25B 0.9800 . ?
C25 H25C 0.9800 . ?
C27 H27A 0.9800 . ?
C27 H27B 0.9800 . ?
C27 H27C 0.9800 . ?
C22 H22A 0.9900 . ?
C22 H22B 0.9900 . ?
C26 H26A 0.9800 . ?
C26 H26B 0.9800 . ?
C26 H26C 0.9800 . ?
C3 H3A 0.9900 . ?
C3 H3B 0.9900 . ?
C3 C4 1.602(12) . ?
C4 H4A 0.9900 . ?
C4 H4B 0.9900 . ?
C4 C5 1.452(14) . ?
O1 C39 1.481(14) . ?
O1 C10 1.416(15) . ?
C5 H5A 0.9800 . ?
C5 H5B 0.9800 . ?
C5 H5C 0.9800 . ?
C30 H30A 0.9800 . ?
C30 H30B 0.9800 . ?
C30 H30C 0.9800 . ?
C31 H31A 0.9800 . ?
C31 H31B 0.9800 . ?
C31 H31C 0.9800 . ?
C39 H39A 0.9900 . ?
C39 H39B 0.9900 . ?
C39 C38 1.379(16) . ?
C38 H38A 0.9900 . ?
C38 H38B 0.9900 . ?
C38 C13 1.617(18) . ?
C13 H13A 0.9900 . ?
C13 H13B 0.9900 . ?
C13 C10 1.339(19) . ?
C10 H10A 0.9900 . ?
C10 H10B 0.9900 . ?

loop_
_geom_torsion_atom_site_label_1
_geom_torsion_atom_site_label_2
_geom_torsion_atom_site_label_3
_geom_torsion_atom_site_label_4
_geom_torsion
_geom_torsion_site_symmetry_1
_geom_torsion_site_symmetry_2
_geom_torsion_site_symmetry_3
_geom_torsion_site_symmetry_4
_geom_torsion_publ_flag
Mo1 P2 C12 N3 27.6(5) . . . . ?
Mo1 P2 C14 C15 -82.2(5) . . . . ?
Mo1 P2 C14 C17 153.4(5) . . . . ?
Mo1 P2 C14 C16 33.4(6) . . . . ?
Mo1 P2 C18 C19 -59.5(5) . . . . ?
Mo1 P2 C18 C20 57.4(5) . . . . ?
Mo1 P2 C18 C21 -178.7(4) . . . . ?
Mo1 P1 C24 C25 151.2(5) . . . . ?
Mo1 P1 C24 C27 33.4(5) . . . . ?
Mo1 P1 C24 C26 -88.5(6) . . . . ?
Mo1 P1 C28 C29 -176.6(5) . . . . ?
Mo1 P1 C28 C30 61.3(6) . . . . ?
Mo1 P1 C28 C31 -57.0(8) . . . . ?
Mo1 P1 C22 N2 -14.6(8) . . . . ?
Mo1 C2 C3 C4 175.0(7) . . . . ?
N3 C23 C9 N2 0.1(7) . . . . ?
N3 C23 C9 C8 179.5(6) . . . . ?
N3 C23 C32 C11 179.4(7) . . . . ?
N2 C9 C8 C7 -179.8(7) . . . . ?
C23 N3 C6 Mo1 172.1(4) . . . . ?
C23 N3 C6 N2 -0.3(7) . . . . ?
C23 N3 C12 P2 167.7(5) . . . . ?
C23 C9 C8 C7 0.9(10) . . . . ?
C23 C32 C11 C7 1.3(11) . . . . ?
C9 N2 C6 Mo1 -172.1(4) . . . . ?
C9 N2 C6 N3 0.4(7) . . . . ?
C9 N2 C22 P1 -177.0(5) . . . . ?
C9 C23 C32 C11 -0.7(10) . . . . ?
C6 N3 C23 C9 0.1(7) . . . . ?
C6 N3 C23 C32 -180.0(7) . . . . ?
C6 N3 C12 P2 -21.4(7) . . . . ?
C6 N2 C9 C23 -0.3(7) . . . . ?
C6 N2 C9 C8 -179.7(7) . . . . ?
C6 N2 C22 P1 10.5(11) . . . . ?
C32 C23 C9 N2 -179.8(6) . . . . ?
C32 C23 C9 C8 -0.4(10) . . . . ?
C2 C3 C4 C5 -76.0(9) . . . . ?
C12 P2 C14 C15 166.4(5) . . . . ?
C12 P2 C14 C17 42.0(6) . . . . ?
C12 P2 C14 C16 -78.0(5) . . . . ?
C12 P2 C18 C19 50.9(5) . . . . ?
C12 P2 C18 C20 167.8(4) . . . . ?
C12 P2 C18 C21 -68.2(5) . . . . ?
C12 N3 C23 C9 171.9(6) . . . . ?
C12 N3 C23 C32 -8.2(11) . . . . ?
C12 N3 C6 Mo1 -0.1(8) . . . . ?
C12 N3 C6 N2 -172.5(5) . . . . ?
C14 P2 C12 N3 151.8(4) . . . . ?
C14 P2 C18 C19 158.6(4) . . . . ?
C14 P2 C18 C20 -84.5(5) . . . . ?
C14 P2 C18 C21 39.5(5) . . . . ?
C18 P2 C12 N3 -91.2(5) . . . . ?
C18 P2 C14 C15 57.2(6) . . . . ?
C18 P2 C14 C17 -67.1(6) . . . . ?
C18 P2 C14 C16 172.8(5) . . . . ?
C8 C7 C11 C32 -0.7(12) . . . . ?
C11 C7 C8 C9 -0.4(10) . . . . ?
C24 P1 C28 C29 45.3(7) . . . . ?
C24 P1 C28 C30 -76.8(6) . . . . ?
C24 P1 C28 C31 164.9(7) . . . . ?
C24 P1 C22 N2 105.9(7) . . . . ?
C1 C2 C3 C4 -21.1(14) . . . . ?
C28 P1 C24 C25 -70.1(6) . . . . ?
C28 P1 C24 C27 172.2(5) . . . . ?
C28 P1 C24 C26 50.2(7) . . . . ?
C28 P1 C22 N2 -136.5(7) . . . . ?
C22 P1 C24 C25 38.5(6) . . . . ?
C22 P1 C24 C27 -79.3(6) . . . . ?
C22 P1 C24 C26 158.8(6) . . . . ?
C22 P1 C28 C29 -63.7(7) . . . . ?
C22 P1 C28 C30 174.2(6) . . . . ?
C22 P1 C28 C31 55.9(8) . . . . ?
C22 N2 C9 C23 -173.5(8) . . . . ?
C22 N2 C9 C8 7.1(12) . . . . ?
C22 N2 C6 Mo1 1.2(10) . . . . ?
C22 N2 C6 N3 173.8(8) . . . . ?
C3 C2 C1 Mo1 -170.8(10) . . . . ?
O1 C39 C38 C13 29.6(16) . . . . ?
C39 O1 C10 C13 -12.7(19) . . . . ?
C39 C38 C13 C10 -38.2(16) . . . . ?
C38 C13 C10 O1 30.7(17) . . . . ?
C10 O1 C39 C38 -14.3(18) . . . . ?
